data_1505140
loop_
_publ_author_name
'Furukawa, Daisuke'
'Matsumoto, Akikazu'

_publ_section_title
;
 Reaction Mechanism Based on X-ray Crystal Structure Analysis during the
 Solid-State Polymerization of Muconic Esters
;
_journal_issue 17
_journal_name_full Macromolecules
_journal_page_first 6048
_journal_paper_doi 10.1021/ma070802f
_journal_volume 40
_journal_year 2007
_chemical_formula_moiety 'C22 H22 O6'
_chemical_formula_sum 'C22 H22 O6'
_chemical_formula_weight 382.40
_chemical_name_systematic
; 
 ? 
;
_space_group_IT_number 15
_symmetry_cell_setting monoclinic
_symmetry_space_group_name_Hall '-C 2yc'
_symmetry_space_group_name_H-M 'C 1 2/c 1'
_atom_sites_solution_hydrogens geom
_atom_sites_solution_primary direct
_atom_sites_solution_secondary difmap
_audit_creation_method SHELXL-97
_cell_angle_alpha 90.00
_cell_angle_beta 101.03(6)
_cell_angle_gamma 90.00
_cell_formula_units_Z 4
_cell_length_a 36.60(4)
_cell_length_b 5.488(3)
_cell_length_c 10.054(13)
_cell_measurement_reflns_used 7452
_cell_measurement_temperature 123(2)
_cell_measurement_theta_max 27.3
_cell_measurement_theta_min 4.1
_cell_volume 1982(4)
_computing_cell_refinement PROCESS-AUTO
_computing_data_collection PROCESS-AUTO
_computing_data_reduction CrystalStructure
_computing_publication_material 'CrystalStructure 3.8'
_computing_structure_refinement 'SHELXL-97 (Sheldrick, 1997)'
_computing_structure_solution SIR92
_diffrn_ambient_temperature 296(2)
_diffrn_detector_area_resol_mean 10.00
_diffrn_measured_fraction_theta_full 0.929
_diffrn_measured_fraction_theta_max 0.929
_diffrn_measurement_device_type 'Rigaku RAXIS-RAPID'
_diffrn_measurement_method \w
_diffrn_radiation_monochromator graphite
_diffrn_radiation_source 'fine-focus sealed tube'
_diffrn_radiation_type MoK\a
_diffrn_radiation_wavelength 0.71075
_diffrn_reflns_av_R_equivalents 0.0643
_diffrn_reflns_av_sigmaI/netI 0.0511
_diffrn_reflns_limit_h_max 46
_diffrn_reflns_limit_h_min -46
_diffrn_reflns_limit_k_max 7
_diffrn_reflns_limit_k_min -6
_diffrn_reflns_limit_l_max 12
_diffrn_reflns_limit_l_min -11
_diffrn_reflns_number 6084
_diffrn_reflns_theta_full 27.45
_diffrn_reflns_theta_max 27.45
_diffrn_reflns_theta_min 3.40
_exptl_absorpt_coefficient_mu 0.101
_exptl_absorpt_correction_T_max 0.9900
_exptl_absorpt_correction_T_min 0.9900
_exptl_absorpt_correction_type none
_exptl_crystal_colour colorless
_exptl_crystal_density_diffrn 1.223
_exptl_crystal_density_method 'not measured'
_exptl_crystal_description block
_exptl_crystal_F_000 768
_exptl_crystal_size_max 0.10
_exptl_crystal_size_mid 0.10
_exptl_crystal_size_min 0.10
_refine_diff_density_max 0.322
_refine_diff_density_min -0.385
_refine_diff_density_rms 0.089
_refine_ls_extinction_method none
_refine_ls_goodness_of_fit_ref 1.092
_refine_ls_hydrogen_treatment constr
_refine_ls_matrix_type full
_refine_ls_number_parameters 129
_refine_ls_number_reflns 2096
_refine_ls_number_restraints 0
_refine_ls_restrained_S_all 1.092
_refine_ls_R_factor_all 0.0751
_refine_ls_R_factor_gt 0.0642
_refine_ls_shift/su_max 0.000
_refine_ls_shift/su_mean 0.000
_refine_ls_structure_factor_coef Fsqd
_refine_ls_weighting_details 'calc w=1/[\s^2^(Fo^2^)+(0.1169P)^2^+1.2416P] where P=(Fo^2^+2Fc^2^)/3'
_refine_ls_weighting_scheme calc
_refine_ls_wR_factor_gt 0.1773
_refine_ls_wR_factor_ref 0.1947
_reflns_number_gt 1715
_reflns_number_total 2096
_reflns_threshold_expression >2sigma(I)
_cod_data_source_file ma070802fsi20070626_070108.cif
_cod_data_source_block ZZ-MeO
_cod_database_code 1505140

loop_
_symmetry_equiv_pos_as_xyz
'x, y, z'
'-x, y, -z+1/2'
'x+1/2, y+1/2, z'
'-x+1/2, y+1/2, -z+1/2'
'-x, -y, -z'
'x, -y, z-1/2'
'-x+1/2, -y+1/2, -z'
'x+1/2, -y+1/2, z-1/2'

loop_
_atom_site_label
_atom_site_type_symbol
_atom_site_fract_x
_atom_site_fract_y
_atom_site_fract_z
_atom_site_U_iso_or_equiv
_atom_site_adp_type
_atom_site_occupancy
_atom_site_symmetry_multiplicity
_atom_site_calc_flag
_atom_site_refinement_flags
O1 O 0.45824(6) 0.1181(3) 0.8403(2) 0.0760(8) Uani 1 1 d .
O2 O 0.42170(4) 0.3312(2) 0.67448(14) 0.0325(4) Uani 1 1 d .
O3 O 0.28306(4) 0.2900(2) 0.16562(13) 0.0313(4) Uani 1 1 d .
C1 C 0.48979(5) 0.5883(3) 0.9534(2) 0.0322(5) Uani 1 1 d .
H1 H 0.4956 0.7510 0.9729 0.039 Uiso 1 1 calc R
C2 C 0.46291(5) 0.5454(4) 0.8399(2) 0.0334(5) Uani 1 1 d .
H2 H 0.4528 0.6811 0.7909 0.040 Uiso 1 1 calc R
C3 C 0.44884(5) 0.3092(4) 0.7895(2) 0.0335(5) Uani 1 1 d .
C4 C 0.40575(6) 0.1114(3) 0.6123(2) 0.0337(5) Uani 1 1 d .
H3 H 0.3967 0.0122 0.6790 0.040 Uiso 1 1 calc R
H4 H 0.4246 0.0192 0.5783 0.040 Uiso 1 1 calc R
C5 C 0.37341(5) 0.1709(3) 0.49490(19) 0.0278(4) Uani 1 1 d .
C6 C 0.37280(5) 0.3774(3) 0.41446(19) 0.0297(4) Uani 1 1 d .
H5 H 0.3922 0.4888 0.4342 0.036 Uiso 1 1 calc R
C7 C 0.34338(5) 0.4235(3) 0.30292(19) 0.0283(4) Uani 1 1 d .
H6 H 0.3440 0.5625 0.2505 0.034 Uiso 1 1 calc R
C8 C 0.31360(5) 0.2614(3) 0.27164(17) 0.0252(4) Uani 1 1 d .
C9 C 0.31374(5) 0.0553(3) 0.35183(19) 0.0293(4) Uani 1 1 d .
H7 H 0.2941 -0.0548 0.3327 0.035 Uiso 1 1 calc R
C10 C 0.34332(5) 0.0103(3) 0.46243(19) 0.0296(4) Uani 1 1 d .
H8 H 0.3427 -0.1291 0.5146 0.036 Uiso 1 1 calc R
C11 C 0.28214(5) 0.5004(4) 0.0809(2) 0.0331(5) Uani 1 1 d .
H9 H 0.2797 0.6442 0.1329 0.040 Uiso 1 1 calc R
H10 H 0.2613 0.4889 0.0069 0.040 Uiso 1 1 calc R
H11 H 0.3048 0.5091 0.0461 0.040 Uiso 1 1 calc R

loop_
_atom_site_aniso_label
_atom_site_aniso_U_11
_atom_site_aniso_U_22
_atom_site_aniso_U_33
_atom_site_aniso_U_23
_atom_site_aniso_U_13
_atom_site_aniso_U_12
O1 0.0910(15) 0.0271(8) 0.0804(14) 0.0054(8) -0.0578(12) -0.0020(8)
O2 0.0328(7) 0.0261(7) 0.0321(8) -0.0003(6) -0.0100(6) -0.0003(5)
O3 0.0289(7) 0.0307(7) 0.0293(7) 0.0017(5) -0.0070(5) -0.0021(5)
C1 0.0286(9) 0.0276(9) 0.0361(11) 0.0001(8) -0.0045(8) -0.0018(7)
C2 0.0312(10) 0.0301(10) 0.0341(11) 0.0053(8) -0.0059(8) 0.0003(7)
C3 0.0314(9) 0.0309(10) 0.0326(10) 0.0009(8) -0.0080(8) 0.0003(7)
C4 0.0354(10) 0.0240(9) 0.0348(11) -0.0022(7) -0.0106(8) -0.0008(7)
C5 0.0277(9) 0.0271(9) 0.0253(9) -0.0014(7) -0.0032(7) 0.0016(6)
C6 0.0251(9) 0.0280(9) 0.0328(10) 0.0006(8) -0.0026(7) -0.0040(7)
C7 0.0282(9) 0.0264(9) 0.0280(9) 0.0021(7) -0.0005(7) -0.0025(7)
C8 0.0247(8) 0.0260(9) 0.0227(9) -0.0035(7) -0.0014(7) 0.0004(6)
C9 0.0302(9) 0.0243(9) 0.0313(10) -0.0035(7) 0.0007(7) -0.0067(7)
C10 0.0354(10) 0.0226(8) 0.0284(10) 0.0017(7) 0.0001(8) -0.0027(7)
C11 0.0325(9) 0.0302(10) 0.0312(10) 0.0020(8) -0.0073(7) 0.0013(7)

loop_
_atom_type_symbol
_atom_type_description
_atom_type_scat_dispersion_real
_atom_type_scat_dispersion_imag
_atom_type_scat_source
C C 0.0033 0.0016 'International Tables Vol C Tables 4.2.6.8 and 6.1.1.4'
H H 0.0000 0.0000 'International Tables Vol C Tables 4.2.6.8 and 6.1.1.4'
O O 0.0106 0.0060 'International Tables Vol C Tables 4.2.6.8 and 6.1.1.4'
N N 0.0061 0.0033 'International Tables Vol C Tables 4.2.6.8 and 6.1.1.4'

loop_
_geom_angle_atom_site_label_1
_geom_angle_atom_site_label_2
_geom_angle_atom_site_label_3
_geom_angle
_geom_angle_site_symmetry_3
C3 O2 C4 117.46(15) .
C8 O3 C11 117.96(14) .
C2 C1 C1 128.2(2) 5_667
C1 C2 C3 126.29(18) .
O1 C3 O2 122.74(18) .
O1 C3 C2 125.78(19) .
O2 C3 C2 111.45(16) .
O2 C4 C5 110.24(15) .
C6 C5 C10 116.98(17) .
C6 C5 C4 122.95(17) .
C10 C5 C4 120.04(17) .
C5 C6 C7 121.98(17) .
C8 C7 C6 120.38(18) .
C9 C8 C7 118.21(17) .
C9 C8 O3 116.61(16) .
C7 C8 O3 125.18(17) .
C8 C9 C10 121.00(17) .
C5 C10 C9 121.46(18) .

loop_
_geom_bond_atom_site_label_1
_geom_bond_atom_site_label_2
_geom_bond_distance
_geom_bond_site_symmetry_2
O1 C3 1.188(3) .
O2 C3 1.378(3) .
O2 C4 1.431(2) .
O3 C8 1.398(2) .
O3 C11 1.431(2) .
C1 C2 1.377(3) .
C1 C1 1.451(4) 5_667
C2 C3 1.450(3) .
C4 C5 1.538(3) .
C5 C6 1.390(3) .
C5 C10 1.400(3) .
C6 C7 1.421(3) .
C7 C8 1.395(3) .
C8 C9 1.388(3) .
C9 C10 1.417(3) .
